data_1520344
loop_
_publ_author_name
'Croft, Anna K.'
'Tizzard, Graham J.'
'Hursthouse, Michael B.'

_publ_section_title
;
 Acetic acid 4,5-diacetoxy-6-acetoxymethyl-2-phenylsulfanyl-
 tetrahydropyran-3-yl ester
;
_journal_name_full 'Crystal Structure Report Archive'
_journal_page_first 847
_journal_year 2009
_chemical_absolute_configuration ad
_chemical_formula_moiety 'C20 H24 O9 S'
_chemical_formula_sum 'C20 H24 O9 S'
_chemical_formula_weight 440.45
_space_group_IT_number 4
_symmetry_cell_setting monoclinic
_symmetry_space_group_name_Hall 'P 2yb'
_symmetry_space_group_name_H-M 'P 1 21 1'
_atom_sites_solution_hydrogens geom
_atom_sites_solution_primary direct
_atom_sites_solution_secondary difmap
_cell_angle_alpha 90.00
_cell_angle_beta 109.850(2)
_cell_angle_gamma 90.00
_cell_formula_units_Z 2
_cell_length_a 12.0167(3)
_cell_length_b 5.56050(10)
_cell_length_c 17.6399(4)
_cell_measurement_reflns_used 11974
_cell_measurement_temperature 120(2)
_cell_measurement_theta_max 27.48
_cell_measurement_theta_min 2.91
_cell_volume 1108.65(4)
_computing_cell_refinement 'DENZO (Otwinowski & Minor, 1997) & COLLECT (Hooft, R.W.W., 1998)'
_computing_data_collection 'COLLECT (Hooft, R.W.W., 1998)'
_computing_data_reduction 'DENZO (Otwinowski & Minor, 1997) & COLLECT (Hooft, R.W.W., 1998)'
_computing_molecular_graphics 'CAMERON (Watkin, et al., 1993)'
_computing_publication_material 'WINGX (Farrugia, 1998)'
_computing_structure_refinement 'SHELXL-97 (Sheldrick, 2008)'
_computing_structure_solution 'SHELXS-97 (Sheldrick, 2008)'
_diffrn_ambient_temperature 120(2)
_diffrn_measured_fraction_theta_full 0.994
_diffrn_measured_fraction_theta_max 0.994
_diffrn_measurement_device_type 'Bruker-Nonius APEX II CCD camera on \k-goniostat'
_diffrn_measurement_method '\f & \w scans'
_diffrn_radiation_monochromator '10cm confocal mirrors'
_diffrn_radiation_source 'Bruker-Nonius FR591 rotating anode'
_diffrn_radiation_type MoK\a
_diffrn_radiation_wavelength 0.71073
_diffrn_reflns_av_R_equivalents 0.0422
_diffrn_reflns_av_sigmaI/netI 0.0507
_diffrn_reflns_limit_h_max 15
_diffrn_reflns_limit_h_min -15
_diffrn_reflns_limit_k_max 7
_diffrn_reflns_limit_k_min -7
_diffrn_reflns_limit_l_max 22
_diffrn_reflns_limit_l_min -22
_diffrn_reflns_number 13739
_diffrn_reflns_theta_full 27.48
_diffrn_reflns_theta_max 27.48
_diffrn_reflns_theta_min 3.39
_exptl_absorpt_coefficient_mu 0.193
_exptl_absorpt_correction_T_max 0.9904
_exptl_absorpt_correction_T_min 0.9624
_exptl_absorpt_correction_type multi-scan
_exptl_absorpt_process_details 'SADABS 2007/2 (Sheldrick, G.M., 2007)'
_exptl_crystal_colour colourless
_exptl_crystal_density_diffrn 1.319
_exptl_crystal_density_method 'not measured'
_exptl_crystal_description plate
_exptl_crystal_F_000 464
_exptl_crystal_size_max 0.20
_exptl_crystal_size_mid 0.15
_exptl_crystal_size_min 0.05
_refine_diff_density_max 0.354
_refine_diff_density_min -0.259
_refine_diff_density_rms 0.056
_refine_ls_abs_structure_details 'Flack (1983), 1833 Friedel pairs'
_refine_ls_abs_structure_Flack 0.12(8)
_refine_ls_extinction_method none
_refine_ls_goodness_of_fit_ref 1.075
_refine_ls_hydrogen_treatment constr
_refine_ls_matrix_type full
_refine_ls_number_parameters 275
_refine_ls_number_reflns 4613
_refine_ls_number_restraints 1
_refine_ls_restrained_S_all 1.075
_refine_ls_R_factor_all 0.0513
_refine_ls_R_factor_gt 0.0441
_refine_ls_shift/su_max 0.000
_refine_ls_shift/su_mean 0.000
_refine_ls_structure_factor_coef Fsqd
_refine_ls_weighting_details 'calc w=1/[\s^2^(Fo^2^)+(0.0000P)^2^+0.8048P] where P=(Fo^2^+2Fc^2^)/3'
_refine_ls_weighting_scheme calc
_refine_ls_wR_factor_gt 0.0836
_refine_ls_wR_factor_ref 0.0876
_reflns_number_gt 4201
_reflns_number_total 4613
_reflns_threshold_expression >2\s(I)
_cod_data_source_file eCrystal-847.cif
_cod_data_source_block 2009src0666
_cod_depositor_comments
;
Citation :
Croft, Anna K. and Tizzard, Graham J. and Hursthouse, Michael B. (2009)
University of Southampton, Crystal Structure Report Archive. 
(doi:10.5258/ecrystals/847)

More at:
http://ecrystals.chem.soton.ac.uk/847/
;
_cod_original_sg_symbol_H-M 'P 21'
_cod_database_code 1520344

loop_
_symmetry_equiv_pos_as_xyz
'x, y, z'
'-x, y+1/2, -z'

loop_
_atom_site_label
_atom_site_type_symbol
_atom_site_fract_x
_atom_site_fract_y
_atom_site_fract_z
_atom_site_U_iso_or_equiv
_atom_site_adp_type
_atom_site_occupancy
_atom_site_symmetry_multiplicity
_atom_site_calc_flag
_atom_site_refinement_flags
_atom_site_disorder_assembly
_atom_site_disorder_group
C1 C 0.8056(2) 0.4348(4) 0.78826(13) 0.0170(5) Uani 1 1 d . . .
H1 H 0.8220 0.5844 0.8217 0.020 Uiso 1 1 calc R . .
C2 C 0.92195(19) 0.3244(4) 0.78764(13) 0.0170(5) Uani 1 1 d . . .
H2 H 0.9076 0.1611 0.7624 0.020 Uiso 1 1 calc R . .
C3 C 0.9825(2) 0.4858(4) 0.74352(14) 0.0173(5) Uani 1 1 d . . .
H3 H 1.0194 0.6254 0.7788 0.021 Uiso 1 1 calc R . .
C4 C 0.8991(2) 0.5799(4) 0.66278(14) 0.0180(5) Uani 1 1 d . . .
H4 H 0.9388 0.7110 0.6427 0.022 Uiso 1 1 calc R . .
C5 C 0.7884(2) 0.6780(4) 0.67581(13) 0.0175(5) Uani 1 1 d . . .
H5 H 0.8123 0.8113 0.7161 0.021 Uiso 1 1 calc R . .
C6 C 0.6186(2) 0.4008(5) 0.84762(14) 0.0208(5) Uani 1 1 d . . .
C7 C 0.5740(2) 0.6112(5) 0.80632(16) 0.0248(5) Uani 1 1 d . . .
H7 H 0.6048 0.6710 0.7670 0.030 Uiso 1 1 calc R . .
C8 C 0.4838(2) 0.7348(6) 0.82270(16) 0.0305(6) Uani 1 1 d . . .
H8 H 0.4539 0.8800 0.7948 0.037 Uiso 1 1 calc R . .
C9 C 0.4373(2) 0.6480(6) 0.87923(16) 0.0334(7) Uani 1 1 d . . .
H9 H 0.3750 0.7318 0.8896 0.040 Uiso 1 1 calc R . .
C10 C 0.4820(2) 0.4394(6) 0.92036(16) 0.0342(7) Uani 1 1 d . . .
H10 H 0.4501 0.3791 0.9591 0.041 Uiso 1 1 calc R . .
C11 C 0.5731(2) 0.3164(6) 0.90576(16) 0.0295(6) Uani 1 1 d . . .
H11 H 0.6046 0.1747 0.9353 0.035 Uiso 1 1 calc R . .
C12 C 0.6965(2) 0.7718(4) 0.60033(14) 0.0206(6) Uani 1 1 d . . .
H12A H 0.7329 0.8828 0.5716 0.025 Uiso 1 1 calc R . .
H12B H 0.6590 0.6374 0.5638 0.025 Uiso 1 1 calc R . .
C13 C 0.5611(2) 1.0965(5) 0.58364(14) 0.0192(5) Uani 1 1 d . . .
C14 C 0.4723(2) 1.2023(6) 0.61623(14) 0.0268(6) Uani 1 1 d . . .
H14A H 0.4014 1.1007 0.6008 0.040 Uiso 1 1 calc R . .
H14B H 0.4509 1.3642 0.5941 0.040 Uiso 1 1 calc R . .
H14C H 0.5062 1.2114 0.6751 0.040 Uiso 1 1 calc R . .
C15 C 0.8626(2) 0.4378(5) 0.52883(14) 0.0210(5) Uani 1 1 d . . .
C16 C 0.8309(2) 0.2205(5) 0.47608(14) 0.0260(5) Uani 1 1 d . . .
H16A H 0.8398 0.2564 0.4240 0.039 Uiso 1 1 calc R . .
H16B H 0.7487 0.1753 0.4676 0.039 Uiso 1 1 calc R . .
H16C H 0.8834 0.0873 0.5020 0.039 Uiso 1 1 calc R . .
C17 C 1.1676(2) 0.4579(5) 0.72235(15) 0.0226(5) Uani 1 1 d . . .
C18 C 1.2513(2) 0.2847(5) 0.70507(17) 0.0309(7) Uani 1 1 d . . .
H18A H 1.3311 0.3533 0.7233 0.046 Uiso 1 1 calc R . .
H18B H 1.2259 0.2539 0.6470 0.046 Uiso 1 1 calc R . .
H18C H 1.2516 0.1334 0.7336 0.046 Uiso 1 1 calc R . .
C19 C 1.0281(2) 0.0879(5) 0.90354(14) 0.0215(5) Uani 1 1 d . . .
C20 C 1.1165(3) 0.1071(6) 0.98702(16) 0.0377(7) Uani 1 1 d . . .
H20A H 1.1475 -0.0531 1.0062 0.057 Uiso 1 1 calc R . .
H20B H 1.0781 0.1749 1.0231 0.057 Uiso 1 1 calc R . .
H20C H 1.1817 0.2120 0.9864 0.057 Uiso 1 1 calc R . .
O1 O 0.73444(14) 0.4903(3) 0.70754(9) 0.0174(4) Uani 1 1 d . . .
O2 O 0.60989(14) 0.8969(3) 0.62567(10) 0.0221(4) Uani 1 1 d . . .
O3 O 0.58653(14) 1.1737(3) 0.52788(10) 0.0237(4) Uani 1 1 d . . .
O4 O 0.86905(14) 0.3836(3) 0.60561(9) 0.0190(4) Uani 1 1 d . . .
O5 O 0.87856(18) 0.6360(3) 0.50817(11) 0.0318(5) Uani 1 1 d . . .
O6 O 1.07465(14) 0.3383(3) 0.73250(10) 0.0208(4) Uani 1 1 d . . .
O7 O 1.17586(15) 0.6722(3) 0.72542(11) 0.0294(4) Uani 1 1 d . . .
O8 O 1.00372(14) 0.3092(3) 0.86967(9) 0.0195(4) Uani 1 1 d . . .
O9 O 0.98235(17) -0.0939(3) 0.87050(11) 0.0303(4) Uani 1 1 d . . .
S1 S 0.72846(5) 0.21988(11) 0.82901(3) 0.02017(13) Uani 1 1 d . . .

loop_
_atom_site_aniso_label
_atom_site_aniso_U_11
_atom_site_aniso_U_22
_atom_site_aniso_U_33
_atom_site_aniso_U_23
_atom_site_aniso_U_13
_atom_site_aniso_U_12
C1 0.0196(11) 0.0166(12) 0.0147(11) 0.0009(10) 0.0057(9) -0.0025(10)
C2 0.0190(11) 0.0164(12) 0.0132(11) 0.0026(10) 0.0026(9) 0.0012(10)
C3 0.0174(11) 0.0175(12) 0.0181(12) -0.0007(10) 0.0074(10) 0.0012(10)
C4 0.0196(12) 0.0158(12) 0.0190(11) 0.0003(10) 0.0070(10) 0.0013(10)
C5 0.0211(11) 0.0145(13) 0.0166(11) 0.0004(9) 0.0062(9) 0.0008(10)
C6 0.0209(12) 0.0217(13) 0.0194(12) -0.0019(11) 0.0064(10) -0.0030(11)
C7 0.0241(13) 0.0221(13) 0.0290(13) -0.0010(12) 0.0101(11) -0.0034(11)
C8 0.0308(13) 0.0275(15) 0.0323(14) -0.0028(14) 0.0095(11) 0.0031(13)
C9 0.0271(14) 0.0416(19) 0.0327(15) -0.0063(13) 0.0116(12) 0.0062(13)
C10 0.0318(15) 0.0484(19) 0.0270(14) 0.0016(14) 0.0158(12) -0.0002(15)
C11 0.0330(14) 0.0355(16) 0.0237(13) 0.0015(12) 0.0144(12) -0.0013(13)
C12 0.0220(12) 0.0232(15) 0.0172(11) 0.0035(10) 0.0074(10) 0.0070(10)
C13 0.0159(11) 0.0208(13) 0.0172(11) -0.0013(10) 0.0008(9) 0.0012(10)
C14 0.0224(12) 0.0339(15) 0.0233(12) -0.0024(13) 0.0068(10) 0.0095(13)
C15 0.0214(12) 0.0239(14) 0.0206(12) 0.0041(11) 0.0109(10) 0.0062(11)
C16 0.0354(14) 0.0249(13) 0.0207(12) -0.0026(12) 0.0134(11) -0.0027(14)
C17 0.0180(12) 0.0293(16) 0.0193(12) 0.0005(11) 0.0048(10) -0.0015(11)
C18 0.0283(14) 0.0322(17) 0.0353(15) -0.0014(12) 0.0151(12) 0.0054(12)
C19 0.0239(13) 0.0220(14) 0.0197(12) 0.0006(11) 0.0089(10) 0.0030(11)
C20 0.0402(17) 0.0376(18) 0.0261(14) 0.0083(14) -0.0007(13) 0.0063(15)
O1 0.0171(8) 0.0194(9) 0.0139(8) 0.0028(7) 0.0030(6) -0.0018(7)
O2 0.0226(9) 0.0245(10) 0.0208(9) 0.0038(8) 0.0094(7) 0.0079(8)
O3 0.0251(9) 0.0241(11) 0.0221(9) 0.0047(8) 0.0083(7) 0.0051(8)
O4 0.0244(8) 0.0159(9) 0.0177(8) -0.0019(7) 0.0085(7) -0.0001(7)
O5 0.0562(13) 0.0199(10) 0.0238(9) 0.0041(8) 0.0193(9) 0.0022(9)
O6 0.0184(8) 0.0204(9) 0.0248(9) -0.0013(8) 0.0088(7) 0.0010(7)
O7 0.0266(9) 0.0244(12) 0.0397(11) 0.0015(8) 0.0146(8) -0.0005(8)
O8 0.0222(9) 0.0184(9) 0.0139(8) 0.0013(7) 0.0008(7) 0.0006(7)
O9 0.0440(11) 0.0199(10) 0.0252(9) 0.0016(8) 0.0093(9) 0.0042(9)
S1 0.0221(3) 0.0197(3) 0.0200(3) 0.0012(3) 0.0088(2) -0.0016(3)

loop_
_atom_type_symbol
_atom_type_description
_atom_type_scat_dispersion_real
_atom_type_scat_dispersion_imag
_atom_type_scat_source
C C 0.0033 0.0016 'International Tables Vol C Tables 4.2.6.8 and 6.1.1.4'
H H 0.0000 0.0000 'International Tables Vol C Tables 4.2.6.8 and 6.1.1.4'
O O 0.0106 0.0060 'International Tables Vol C Tables 4.2.6.8 and 6.1.1.4'
S S 0.1246 0.1234 'International Tables Vol C Tables 4.2.6.8 and 6.1.1.4'

loop_
_geom_angle_atom_site_label_1
_geom_angle_atom_site_label_2
_geom_angle_atom_site_label_3
_geom_angle
_geom_angle_site_symmetry_1
_geom_angle_site_symmetry_3
O1 C1 C2 108.66(17) . .
O1 C1 S1 109.04(15) . .
C2 C1 S1 109.35(17) . .
O1 C1 H1 109.9 . .
C2 C1 H1 109.9 . .
S1 C1 H1 109.9 . .
O8 C2 C3 105.34(18) . .
O8 C2 C1 109.12(18) . .
C3 C2 C1 111.26(19) . .
O8 C2 H2 110.3 . .
C3 C2 H2 110.3 . .
C1 C2 H2 110.3 . .
O6 C3 C2 104.77(19) . .
O6 C3 C4 111.07(18) . .
C2 C3 C4 113.66(19) . .
O6 C3 H3 109.1 . .
C2 C3 H3 109.1 . .
C4 C3 H3 109.1 . .
O4 C4 C5 110.57(19) . .
O4 C4 C3 108.69(19) . .
C5 C4 C3 108.15(18) . .
O4 C4 H4 109.8 . .
C5 C4 H4 109.8 . .
C3 C4 H4 109.8 . .
O1 C5 C12 107.63(18) . .
O1 C5 C4 109.32(19) . .
C12 C5 C4 113.97(18) . .
O1 C5 H5 108.6 . .
C12 C5 H5 108.6 . .
C4 C5 H5 108.6 . .
C7 C6 C11 119.4(2) . .
C7 C6 S1 124.05(19) . .
C11 C6 S1 116.5(2) . .
C6 C7 C8 119.8(2) . .
C6 C7 H7 120.1 . .
C8 C7 H7 120.1 . .
C9 C8 C7 120.6(3) . .
C9 C8 H8 119.7 . .
C7 C8 H8 119.7 . .
C10 C9 C8 119.5(3) . .
C10 C9 H9 120.2 . .
C8 C9 H9 120.2 . .
C9 C10 C11 120.6(3) . .
C9 C10 H10 119.7 . .
C11 C10 H10 119.7 . .
C10 C11 C6 120.1(3) . .
C10 C11 H11 120.0 . .
C6 C11 H11 120.0 . .
O2 C12 C5 106.45(18) . .
O2 C12 H12A 110.4 . .
C5 C12 H12A 110.4 . .
O2 C12 H12B 110.4 . .
C5 C12 H12B 110.4 . .
H12A C12 H12B 108.6 . .
O3 C13 O2 123.9(2) . .
O3 C13 C14 125.9(2) . .
O2 C13 C14 110.2(2) . .
C13 C14 H14A 109.5 . .
C13 C14 H14B 109.5 . .
H14A C14 H14B 109.5 . .
C13 C14 H14C 109.5 . .
H14A C14 H14C 109.5 . .
H14B C14 H14C 109.5 . .
O5 C15 O4 123.0(2) . .
O5 C15 C16 126.1(2) . .
O4 C15 C16 110.9(2) . .
C15 C16 H16A 109.5 . .
C15 C16 H16B 109.5 . .
H16A C16 H16B 109.5 . .
C15 C16 H16C 109.5 . .
H16A C16 H16C 109.5 . .
H16B C16 H16C 109.5 . .
O7 C17 O6 122.7(2) . .
O7 C17 C18 126.8(2) . .
O6 C17 C18 110.5(2) . .
C17 C18 H18A 109.5 . .
C17 C18 H18B 109.5 . .
H18A C18 H18B 109.5 . .
C17 C18 H18C 109.5 . .
H18A C18 H18C 109.5 . .
H18B C18 H18C 109.5 . .
O9 C19 O8 123.7(2) . .
O9 C19 C20 126.2(3) . .
O8 C19 C20 110.1(2) . .
C19 C20 H20A 109.5 . .
C19 C20 H20B 109.5 . .
H20A C20 H20B 109.5 . .
C19 C20 H20C 109.5 . .
H20A C20 H20C 109.5 . .
H20B C20 H20C 109.5 . .
C1 O1 C5 110.43(17) . .
C13 O2 C12 116.69(18) . .
C15 O4 C4 116.26(19) . .
C17 O6 C3 116.1(2) . .
C19 O8 C2 117.67(18) . .
C6 S1 C1 102.31(12) . .

loop_
_geom_bond_atom_site_label_1
_geom_bond_atom_site_label_2
_geom_bond_distance
_geom_bond_site_symmetry_2
C1 O1 1.424(3) .
C1 C2 1.530(3) .
C1 S1 1.805(2) .
C1 H1 1.0000 .
C2 O8 1.449(3) .
C2 C3 1.525(3) .
C2 H2 1.0000 .
C3 O6 1.443(3) .
C3 C4 1.529(3) .
C3 H3 1.0000 .
C4 O4 1.446(3) .
C4 C5 1.524(3) .
C4 H4 1.0000 .
C5 O1 1.439(3) .
C5 C12 1.506(3) .
C5 H5 1.0000 .
C6 C7 1.387(4) .
C6 C11 1.397(3) .
C6 S1 1.777(3) .
C7 C8 1.394(4) .
C7 H7 0.9500 .
C8 C9 1.385(4) .
C8 H8 0.9500 .
C9 C10 1.377(4) .
C9 H9 0.9500 .
C10 C11 1.388(4) .
C10 H10 0.9500 .
C11 H11 0.9500 .
C12 O2 1.443(3) .
C12 H12A 0.9900 .
C12 H12B 0.9900 .
C13 O3 1.204(3) .
C13 O2 1.353(3) .
C13 C14 1.495(3) .
C14 H14A 0.9800 .
C14 H14B 0.9800 .
C14 H14C 0.9800 .
C15 O5 1.197(3) .
C15 O4 1.364(3) .
C15 C16 1.493(4) .
C16 H16A 0.9800 .
C16 H16B 0.9800 .
C16 H16C 0.9800 .
C17 O7 1.196(3) .
C17 O6 1.362(3) .
C17 C18 1.497(4) .
C18 H18A 0.9800 .
C18 H18B 0.9800 .
C18 H18C 0.9800 .
C19 O9 1.202(3) .
C19 O8 1.356(3) .
C19 C20 1.499(4) .
C20 H20A 0.9800 .
C20 H20B 0.9800 .
C20 H20C 0.9800 .
